data_2023099
loop_
_publ_author_name
'Upmann, Daniel'
'Bockfeld, Dirk'
'Jones, Peter G.'
'T\^arcoveanu, Eliza'

_publ_section_title
;
 Crystal structures of fourteen halochalcogenylphosphonium
 tetrahalogenidoaurates(III)
;
_journal_coeditor_code YZ2053
_journal_issue 5
_journal_name_full 'Acta Crystallographica Section E Crystallographic Communications'
_journal_paper_doi 10.1107/S2056989024002780
_journal_volume 80
_journal_year 2024
_chemical_formula_iupac '(C9 H21 Cl P Se) [Au Cl4]'
_chemical_formula_moiety 'C9 H21 Cl P Se +, Au Cl4 -'
_chemical_formula_sum 'C9 H21 Au Cl5 P Se'
_chemical_formula_weight 613.40
_chemical_name_systematic
;
(Chloroselanyl)tris(propan-2-yl)phosphonium tetrachloridoaurate(III)
;
_space_group_crystal_system triclinic
_space_group_IT_number 2
_space_group_name_Hall '-P 1'
_space_group_name_H-M_alt 'P -1'
_atom_sites_solution_hydrogens geom
_atom_sites_solution_primary direct
_atom_sites_solution_secondary difmap
_audit_creation_method SHELXL-2019/3
_cell_angle_alpha 97.497(3)
_cell_angle_beta 100.128(4)
_cell_angle_gamma 109.324(4)
_cell_formula_units_Z 2
_cell_length_a 7.4202(3)
_cell_length_b 8.5966(3)
_cell_length_c 15.3980(6)
_cell_measurement_reflns_used 42603
_cell_measurement_temperature 100(2)
_cell_measurement_theta_max 30.8151
_cell_measurement_theta_min 2.5590
_cell_volume 893.42(7)
_computing_cell_refinement
;
CrysAlisPro, Version 1.171.35.21 (Rigaku OD, 2015)
;
_computing_data_collection
;
CrysAlisPro, Version 1.171.35.21 (Rigaku OD, 2015)
;
_computing_data_reduction
;
CrysAlisPro, Version 1.171.35.21 (Rigaku OD, 2015)
;
_computing_molecular_graphics
;
Bruker XP, Version 5.1 (Bruker, 1998)
;
_computing_publication_material
;
SHELXL-2019/3 (Sheldrick, 2015)
;
_computing_structure_refinement
;
SHELXL-2019/3 (Sheldrick, 2015)
;
_computing_structure_solution
;
SHELXS-97 (Sheldrick, 2008)
;
_diffrn_ambient_temperature 100(2)
_diffrn_detector_area_resol_mean 16.1419
_diffrn_measured_fraction_theta_full 0.968
_diffrn_measured_fraction_theta_max 0.943
_diffrn_measurement_device_type 'Oxford Diffraction Xcalibur, Eos'
_diffrn_measurement_method '\w scan'
_diffrn_radiation_type MoK\a
_diffrn_radiation_wavelength 0.71073
_diffrn_reflns_av_R_equivalents 0.0388
_diffrn_reflns_av_unetI/netI 0.0166
_diffrn_reflns_limit_h_max 10
_diffrn_reflns_limit_h_min -10
_diffrn_reflns_limit_k_max 12
_diffrn_reflns_limit_k_min -12
_diffrn_reflns_limit_l_max 22
_diffrn_reflns_limit_l_min -22
_diffrn_reflns_number 106851
_diffrn_reflns_theta_full 30.500
_diffrn_reflns_theta_max 30.884
_diffrn_reflns_theta_min 2.564
_diffrn_source 'Enhance (Mo) X-ray Source'
_exptl_absorpt_coefficient_mu 11.087
_exptl_absorpt_correction_T_max 1.00000
_exptl_absorpt_correction_T_min 0.63101
_exptl_absorpt_correction_type multi-scan
_exptl_absorpt_process_details
;
(CrysAlisPro; Rigaku OD, 2015)
;
_exptl_crystal_colour yellow
_exptl_crystal_density_diffrn 2.280
_exptl_crystal_density_method 'not measured'
_exptl_crystal_description block
_exptl_crystal_F_000 576
_exptl_crystal_size_max 0.18
_exptl_crystal_size_mid 0.15
_exptl_crystal_size_min 0.10
_refine_diff_density_max 0.834
_refine_diff_density_min -0.854
_refine_ls_extinction_coef 0.00346(11)
_refine_ls_extinction_expression '<i>F</i>~c~^*^ = <i>kF</i>~c~[1 + 0.001 <i>F</i>~c~^2^\l^3^/sin(2\q)]^-1/4^'
_refine_ls_extinction_method
;
<i>SHELXL2019/3</i> (Sheldrick, 2015)
;
_refine_ls_goodness_of_fit_ref 1.101
_refine_ls_hydrogen_treatment constr
_refine_ls_matrix_type full
_refine_ls_number_parameters 164
_refine_ls_number_reflns 5322
_refine_ls_number_restraints 0
_refine_ls_restrained_S_all 1.101
_refine_ls_R_factor_all 0.0194
_refine_ls_R_factor_gt 0.0157
_refine_ls_shift/su_max 0.001
_refine_ls_shift/su_mean 0.000
_refine_ls_structure_factor_coef Fsqd
_refine_ls_weighting_details 'w=1/[\s^2^(Fo^2^)+(0.0140P)^2^+0.5143P] where P=(Fo^2^+2Fc^2^)/3'
_refine_ls_weighting_scheme calc
_refine_ls_wR_factor_gt 0.0317
_refine_ls_wR_factor_ref 0.0327
_reflns_number_gt 4900
_reflns_number_total 5322
_reflns_threshold_expression 'I > 2\s(I)'
_cod_data_source_file yz2053.cif
_cod_data_source_block 21a
_cod_original_cell_volume 893.42(6)
_cod_database_code 2023099
_shelx_space_group_comment
;
The symmetry employed for this shelxl refinement is uniquely defined
by the following loop, which should always be used as a source of
symmetry information in preference to the above space-group names.
They are only intended as comments.
;
_shelx_estimated_absorpt_t_min 0.240
_shelx_estimated_absorpt_t_max 0.404

loop_
_space_group_symop_operation_xyz
'x, y, z'
'-x, -y, -z'

loop_
_atom_site_type_symbol
_atom_site_label
_atom_site_fract_x
_atom_site_fract_y
_atom_site_fract_z
_atom_site_U_iso_or_equiv
_atom_site_adp_type
_atom_site_calc_flag
_atom_site_occupancy
_atom_site_disorder_assembly
_atom_site_disorder_group
P P1 0.53786(6) 0.48435(6) 0.25613(3) 0.01070(9) Uani d 1 . .
Se Se1 0.73544(3) 0.38369(2) 0.34073(2) 0.01473(4) Uani d 1 . .
Cl Cl1 0.71221(7) 0.17157(6) 0.23989(3) 0.02085(10) Uani d 1 . .
C C1 0.4802(3) 0.6161(2) 0.34217(12) 0.0148(4) Uani d 1 . .
H H1 0.605803 0.679304 0.388314 0.018 Uiso calc 1 . .
C C2 0.3309(3) 0.3099(2) 0.18196(12) 0.0147(4) Uani d 1 . .
H H2 0.384866 0.259066 0.135410 0.018 Uiso calc 1 . .
C C3 0.6750(3) 0.6170(2) 0.18854(12) 0.0143(3) Uani d 1 . .
H H3 0.589658 0.673188 0.159062 0.017 Uiso calc 1 . .
C C11 0.4107(3) 0.7490(3) 0.30424(14) 0.0233(4) Uani d 1 . .
H H11A 0.287805 0.692478 0.258152 0.035 Uiso calc 1 . .
H H11B 0.511169 0.818179 0.277363 0.035 Uiso calc 1 . .
H H11C 0.388871 0.820785 0.353057 0.035 Uiso calc 1 . .
C C12 0.3354(3) 0.5142(3) 0.39157(14) 0.0216(4) Uani d 1 . .
H H12A 0.331514 0.588542 0.444612 0.032 Uiso calc 1 . .
H H12B 0.377732 0.424896 0.410608 0.032 Uiso calc 1 . .
H H12C 0.204198 0.463957 0.351138 0.032 Uiso calc 1 . .
C C21 0.2291(3) 0.1679(3) 0.22723(14) 0.0219(4) Uani d 1 . .
H H21A 0.160227 0.208475 0.268474 0.033 Uiso calc 1 . .
H H21B 0.327474 0.131685 0.261082 0.033 Uiso calc 1 . .
H H21C 0.134425 0.072642 0.181119 0.033 Uiso calc 1 . .
C C22 0.1837(3) 0.3768(3) 0.13123(14) 0.0221(4) Uani d 1 . .
H H22A 0.082901 0.284694 0.085424 0.033 Uiso calc 1 . .
H H22B 0.252924 0.465671 0.102071 0.033 Uiso calc 1 . .
H H22C 0.121334 0.422612 0.173898 0.033 Uiso calc 1 . .
C C31 0.8610(3) 0.7560(3) 0.24968(14) 0.0233(4) Uani d 1 . .
H H31A 0.944035 0.704355 0.282342 0.035 Uiso calc 1 . .
H H31B 0.823129 0.826372 0.292886 0.035 Uiso calc 1 . .
H H31C 0.934017 0.825763 0.212675 0.035 Uiso calc 1 . .
C C32 0.7241(3) 0.5134(3) 0.11392(14) 0.0210(4) Uani d 1 . .
H H32A 0.803099 0.589069 0.081055 0.032 Uiso calc 1 . .
H H32B 0.602206 0.435669 0.072279 0.032 Uiso calc 1 . .
H H32C 0.798569 0.449167 0.140630 0.032 Uiso calc 1 . .
Au Au1 0.500000 0.000000 0.000000 0.01487(3) Uani d 1 . .
Cl Cl3 0.30365(8) -0.18377(7) 0.06920(3) 0.02345(10) Uani d 1 . .
Cl Cl2 0.75097(7) -0.08933(7) 0.04630(3) 0.02262(10) Uani d 1 . .
Au Au2 1.000000 1.000000 0.500000 0.01214(3) Uani d 1 . .
Cl Cl4 1.29351(7) 1.06893(7) 0.45972(3) 0.02286(10) Uani d 1 . .
Cl Cl5 0.99249(7) 0.73205(6) 0.49898(3) 0.02014(10) Uani d 1 . .

loop_
_atom_site_aniso_label
_atom_site_aniso_U_11
_atom_site_aniso_U_22
_atom_site_aniso_U_33
_atom_site_aniso_U_12
_atom_site_aniso_U_13
_atom_site_aniso_U_23
P1 0.01038(19) 0.0108(2) 0.01082(19) 0.00406(17) 0.00169(15) 0.00242(16)
Se1 0.01665(9) 0.01492(10) 0.01344(8) 0.00888(7) -0.00026(6) 0.00238(7)
Cl1 0.0250(2) 0.0155(2) 0.0223(2) 0.0110(2) 0.00174(18) -0.00024(18)
C1 0.0159(8) 0.0157(10) 0.0131(8) 0.0072(7) 0.0029(6) 0.0012(7)
C2 0.0126(8) 0.0147(10) 0.0132(8) 0.0024(7) 0.0003(6) 0.0010(7)
C3 0.0130(8) 0.0146(10) 0.0152(8) 0.0042(7) 0.0036(6) 0.0051(7)
C11 0.0325(11) 0.0230(12) 0.0227(10) 0.0198(10) 0.0078(8) 0.0060(8)
C12 0.0218(10) 0.0278(12) 0.0203(9) 0.0114(9) 0.0113(8) 0.0067(8)
C21 0.0178(9) 0.0176(11) 0.0257(10) 0.0014(8) 0.0022(8) 0.0061(8)
C22 0.0158(9) 0.0243(12) 0.0220(9) 0.0055(8) -0.0032(7) 0.0054(8)
C31 0.0178(9) 0.0228(12) 0.0224(10) -0.0009(8) 0.0007(7) 0.0084(8)
C32 0.0244(10) 0.0230(12) 0.0211(9) 0.0109(9) 0.0121(8) 0.0078(8)
Au1 0.02126(5) 0.01143(6) 0.01034(5) 0.00685(4) -0.00120(3) 0.00097(3)
Cl3 0.0289(2) 0.0204(3) 0.0213(2) 0.0083(2) 0.00511(19) 0.00814(19)
Cl2 0.0257(2) 0.0215(3) 0.0211(2) 0.0125(2) -0.00138(18) 0.00491(19)
Au2 0.01478(5) 0.01236(6) 0.00960(4) 0.00728(4) 0.00026(3) 0.00054(3)
Cl4 0.0200(2) 0.0224(3) 0.0262(2) 0.0081(2) 0.00875(18) -0.00042(19)
Cl5 0.0254(2) 0.0148(2) 0.0214(2) 0.01103(19) 0.00119(17) 0.00335(17)

loop_
_atom_type_symbol
_atom_type_description
_atom_type_scat_dispersion_real
_atom_type_scat_dispersion_imag
_atom_type_scat_source
C C 0.0033 0.0016 'International Tables Vol C Tables 4.2.6.8 and 6.1.1.4'
H H 0.0000 0.0000 'International Tables Vol C Tables 4.2.6.8 and 6.1.1.4'
P P 0.1023 0.0942 'International Tables Vol C Tables 4.2.6.8 and 6.1.1.4'
Cl Cl 0.1484 0.1585 'International Tables Vol C Tables 4.2.6.8 and 6.1.1.4'
Se Se -0.0929 2.2259 'International Tables Vol C Tables 4.2.6.8 and 6.1.1.4'
Au Au -2.0133 8.8022 'International Tables Vol C Tables 4.2.6.8 and 6.1.1.4'

loop_
_geom_angle_atom_site_label_1
_geom_angle_atom_site_label_2
_geom_angle_atom_site_label_3
_geom_angle_site_symmetry_1
_geom_angle_site_symmetry_3
_geom_angle
_geom_angle_publ_flag
C2 P1 C3 . . 109.48(8) ?
C2 P1 C1 . . 116.55(9) ?
C3 P1 C1 . . 109.25(9) ?
C2 P1 Se1 . . 109.69(6) ?
C3 P1 Se1 . . 109.75(6) ?
C1 P1 Se1 . . 101.79(6) ?
Cl1 Se1 P1 . . 98.381(19) y
Se1 Cl1 Cl2 . . 164.28(2) ?
C12 C1 C11 . . 111.32(16) ?
C12 C1 P1 . . 113.15(14) ?
C11 C1 P1 . . 112.12(13) ?
C12 C1 H1 . . 106.6 ?
C11 C1 H1 . . 106.6 ?
P1 C1 H1 . . 106.6 ?
C21 C2 C22 . . 111.54(16) ?
C21 C2 P1 . . 115.24(13) ?
C22 C2 P1 . . 110.02(14) ?
C21 C2 H2 . . 106.5 ?
C22 C2 H2 . . 106.5 ?
P1 C2 H2 . . 106.5 ?
C32 C3 C31 . . 111.75(16) ?
C32 C3 P1 . . 111.79(14) ?
C31 C3 P1 . . 110.18(13) ?
C32 C3 H3 . . 107.6 ?
C31 C3 H3 . . 107.6 ?
P1 C3 H3 . . 107.6 ?
C1 C11 H11A . . 109.5 ?
C1 C11 H11B . . 109.5 ?
H11A C11 H11B . . 109.5 ?
C1 C11 H11C . . 109.5 ?
H11A C11 H11C . . 109.5 ?
H11B C11 H11C . . 109.5 ?
C1 C12 H12A . . 109.5 ?
C1 C12 H12B . . 109.5 ?
H12A C12 H12B . . 109.5 ?
C1 C12 H12C . . 109.5 ?
H12A C12 H12C . . 109.5 ?
H12B C12 H12C . . 109.5 ?
C2 C21 H21A . . 109.5 ?
C2 C21 H21B . . 109.5 ?
H21A C21 H21B . . 109.5 ?
C2 C21 H21C . . 109.5 ?
H21A C21 H21C . . 109.5 ?
H21B C21 H21C . . 109.5 ?
C2 C22 H22A . . 109.5 ?
C2 C22 H22B . . 109.5 ?
H22A C22 H22B . . 109.5 ?
C2 C22 H22C . . 109.5 ?
H22A C22 H22C . . 109.5 ?
H22B C22 H22C . . 109.5 ?
C3 C31 H31A . . 109.5 ?
C3 C31 H31B . . 109.5 ?
H31A C31 H31B . . 109.5 ?
C3 C31 H31C . . 109.5 ?
H31A C31 H31C . . 109.5 ?
H31B C31 H31C . . 109.5 ?
C3 C32 H32A . . 109.5 ?
C3 C32 H32B . . 109.5 ?
H32A C32 H32B . . 109.5 ?
C3 C32 H32C . . 109.5 ?
H32A C32 H32C . . 109.5 ?
H32B C32 H32C . . 109.5 ?
Cl2 Au1 Cl2 2_655 . 180.00(3) ?
Cl2 Au1 Cl3 2_655 . 89.455(19) ?
Cl2 Au1 Cl3 . . 90.545(19) ?
Cl2 Au1 Cl3 2_655 2_655 90.544(19) ?
Cl2 Au1 Cl3 . 2_655 89.456(19) ?
Cl3 Au1 Cl3 . 2_655 180.0 ?
Au1 Cl2 Cl1 . . 72.720(15) ?
Cl4 Au2 Cl4 2_776 . 180.0 ?
Cl4 Au2 Cl5 2_776 2_776 89.900(19) ?
Cl4 Au2 Cl5 . 2_776 90.100(19) ?
Cl4 Au2 Cl5 2_776 . 90.100(19) ?
Cl4 Au2 Cl5 . . 89.900(19) ?
Cl5 Au2 Cl5 2_776 . 180.0 ?

loop_
_geom_bond_atom_site_label_1
_geom_bond_atom_site_label_2
_geom_bond_site_symmetry_2
_geom_bond_distance
_geom_bond_publ_flag
P1 C2 . 1.8230(19) ?
P1 C3 . 1.8256(19) ?
P1 C1 . 1.8304(18) ?
P1 Se1 . 2.2488(5) y
Se1 Cl1 . 2.1736(5) y
Cl1 Cl2 . 3.6031(7) ?
C1 C12 . 1.529(3) ?
C1 C11 . 1.539(3) ?
C1 H1 . 1.0000 ?
C2 C21 . 1.531(3) ?
C2 C22 . 1.539(3) ?
C2 H2 . 1.0000 ?
C3 C32 . 1.530(3) ?
C3 C31 . 1.542(3) ?
C3 H3 . 1.0000 ?
C11 H11A . 0.9800 ?
C11 H11B . 0.9800 ?
C11 H11C . 0.9800 ?
C12 H12A . 0.9800 ?
C12 H12B . 0.9800 ?
C12 H12C . 0.9800 ?
C21 H21A . 0.9800 ?
C21 H21B . 0.9800 ?
C21 H21C . 0.9800 ?
C22 H22A . 0.9800 ?
C22 H22B . 0.9800 ?
C22 H22C . 0.9800 ?
C31 H31A . 0.9800 ?
C31 H31B . 0.9800 ?
C31 H31C . 0.9800 ?
C32 H32A . 0.9800 ?
C32 H32B . 0.9800 ?
C32 H32C . 0.9800 ?
Au1 Cl2 2_655 2.2778(5) ?
Au1 Cl2 . 2.2778(5) y
Au1 Cl3 . 2.2838(5) y
Au1 Cl3 2_655 2.2839(5) ?
Au2 Cl4 2_776 2.2795(5) ?
Au2 Cl4 . 2.2795(5) y
Au2 Cl5 2_776 2.2836(5) ?
Au2 Cl5 . 2.2836(5) y

loop_
_geom_hbond_atom_site_label_D
_geom_hbond_atom_site_label_H
_geom_hbond_atom_site_label_A
_geom_hbond_site_symmetry_A
_geom_hbond_distance_DH
_geom_hbond_distance_HA
_geom_hbond_distance_DA
_geom_hbond_angle_DHA
_geom_hbond_publ_flag
C21 H21B Cl1 . 0.98 2.84 3.545(2) 129.2 yes
C32 H32C Cl1 . 0.98 2.95 3.712(2) 135.0 yes
C1 H1 Cl5 . 1.00 2.93 3.8615(19) 156.1 yes
C2 H2 Cl2 2_655 1.00 2.82 3.6147(19) 137.0 yes
C3 H3 Cl2 1_565 1.00 2.94 3.5249(19) 118.1 yes
C31 H31C Cl2 1_565 0.98 2.98 3.626(2) 124.7 yes
C21 H21C Cl2 1_455 0.98 2.98 3.868(2) 151.0 yes
C11 H11C Cl4 1_455 0.98 2.87 3.828(2) 165.5 yes
C1 H1 Cl4 2_776 1.00 2.78 3.5341(19) 132.9 yes

loop_
_geom_torsion_atom_site_label_1
_geom_torsion_atom_site_label_2
_geom_torsion_atom_site_label_3
_geom_torsion_atom_site_label_4
_geom_torsion_site_symmetry_1
_geom_torsion_site_symmetry_2
_geom_torsion_site_symmetry_3
_geom_torsion_site_symmetry_4
_geom_torsion
_geom_torsion_publ_flag
C2 P1 Se1 Cl1 . . . . 37.57(7) ?
C3 P1 Se1 Cl1 . . . . -82.75(7) ?
C1 P1 Se1 Cl1 . . . . 161.60(7) y
P1 Se1 Cl1 Cl2 . . . . 70.10(8) ?
C2 P1 C1 C12 . . . . 45.26(16) ?
C3 P1 C1 C12 . . . . 169.97(13) ?
Se1 P1 C1 C12 . . . . -74.02(13) ?
C2 P1 C1 C11 . . . . -81.65(16) ?
C3 P1 C1 C11 . . . . 43.06(16) ?
Se1 P1 C1 C11 . . . . 159.07(13) ?
C3 P1 C2 C21 . . . . 167.28(14) ?
C1 P1 C2 C21 . . . . -68.12(17) ?
Se1 P1 C2 C21 . . . . 46.80(15) ?
C3 P1 C2 C22 . . . . -65.57(15) ?
C1 P1 C2 C22 . . . . 59.03(16) ?
Se1 P1 C2 C22 . . . . 173.95(11) ?
C2 P1 C3 C32 . . . . -50.07(15) ?
C1 P1 C3 C32 . . . . -178.81(13) ?
Se1 P1 C3 C32 . . . . 70.38(13) ?
C2 P1 C3 C31 . . . . -174.96(13) ?
C1 P1 C3 C31 . . . . 56.30(15) ?
Se1 P1 C3 C31 . . . . -54.51(15) ?
Cl3 Au1 Cl2 Cl1 . . . . -74.650(17) ?
Cl3 Au1 Cl2 Cl1 2_655 . . . 105.350(17) ?
